data_4315991
loop_
_publ_author_name
'Dongmei Lu'
'Charles H. Winter'

_publ_contact_author 'Charles H. Winter'
_publ_contact_author_address
; Department of Chemistry
Wayne State University
5101 Cass Ave.
Detroit, Michigan 48202
U.S.A.
;
_publ_contact_author_email chw@chem.wayne.edu
_publ_contact_author_phone '313 577 5224'
_publ_section_title
;
 Complexes of the [K(18-Crown-6)]+ Fragment with Bis(tetrazolyl)borate
 Ligands: Unexpected Boron-Nitrogen Bond Isomerism and Associated
 Enforcement of \k3-N,N',H-Ligand Chelation
;
_journal_name_full 'Inorganic Chemistry'
_journal_page_first 5795
_journal_page_last 5797
_journal_paper_doi 10.1021/ic100959j
_journal_volume 49
_journal_year 2010
_chemical_formula_sum 'C18 H38 B K N10 O6'
_chemical_formula_weight 540.49
_chemical_name_systematic
; 
 ? 
;
_space_group_IT_number 14
_symmetry_cell_setting monoclinic
_symmetry_space_group_name_Hall '-P 2yn'
_symmetry_space_group_name_H-M 'P 1 21/n 1'
_atom_sites_solution_hydrogens geom
_atom_sites_solution_primary direct
_atom_sites_solution_secondary difmap
_audit_creation_method SHELXL-97
_cell_angle_alpha 90.00
_cell_angle_beta 99.982(2)
_cell_angle_gamma 90.00
_cell_formula_units_Z 4
_cell_length_a 9.9554(5)
_cell_length_b 16.8330(8)
_cell_length_c 16.6956(8)
_cell_measurement_reflns_used 4664
_cell_measurement_temperature 100(2)
_cell_measurement_theta_max 22.5
_cell_measurement_theta_min 2.3
_cell_volume 2755.5(2)
_computing_cell_refinement 'Bruker APEX2'
_computing_data_collection 'Bruker APEX2'
_computing_data_reduction 'Bruker APEX2'
_computing_molecular_graphics SHELXTL-Plus
_computing_publication_material SHELXL-97
_computing_structure_refinement 'SHELXL-97 (Sheldrick, 1997)'
_computing_structure_solution 'SHELXS-97 (Sheldrick, 1990)'
_diffrn_ambient_temperature 100(2)
_diffrn_measured_fraction_theta_full 0.990
_diffrn_measured_fraction_theta_max 0.990
_diffrn_measurement_method 'Bruker APEX2'
_diffrn_radiation_monochromator graphite
_diffrn_radiation_source 'fine-focus sealed tube'
_diffrn_radiation_type MoK\a
_diffrn_radiation_wavelength 0.71073
_diffrn_reflns_av_R_equivalents 0.0848
_diffrn_reflns_av_sigmaI/netI 0.0790
_diffrn_reflns_limit_h_max 13
_diffrn_reflns_limit_h_min -13
_diffrn_reflns_limit_k_max 22
_diffrn_reflns_limit_k_min 0
_diffrn_reflns_limit_l_max 22
_diffrn_reflns_limit_l_min 0
_diffrn_reflns_number 42286
_diffrn_reflns_theta_full 28.21
_diffrn_reflns_theta_max 28.21
_diffrn_reflns_theta_min 1.73
_exptl_absorpt_coefficient_mu 0.244
_exptl_absorpt_correction_T_max 0.9598
_exptl_absorpt_correction_T_min 0.9305
_exptl_absorpt_correction_type multi-scan
_exptl_absorpt_process_details 'SADABS, Sheldrick, 1997'
_exptl_crystal_colour colorless
_exptl_crystal_density_diffrn 1.303
_exptl_crystal_density_method 'not measured'
_exptl_crystal_description fragment
_exptl_crystal_F_000 1152
_exptl_crystal_size_max 0.30
_exptl_crystal_size_mid 0.23
_exptl_crystal_size_min 0.17
_refine_diff_density_max 0.578
_refine_diff_density_min -0.638
_refine_diff_density_rms 0.065
_refine_ls_extinction_method none
_refine_ls_goodness_of_fit_ref 1.028
_refine_ls_hydrogen_treatment constr
_refine_ls_matrix_type full
_refine_ls_number_parameters 328
_refine_ls_number_reflns 6728
_refine_ls_number_restraints 0
_refine_ls_restrained_S_all 1.028
_refine_ls_R_factor_all 0.1102
_refine_ls_R_factor_gt 0.0545
_refine_ls_shift/su_max 0.001
_refine_ls_shift/su_mean 0.000
_refine_ls_structure_factor_coef Fsqd
_refine_ls_weighting_details 'calc w=1/[\s^2^(Fo^2^)+(0.0728P)^2^+0.4904P] where P=(Fo^2^+2Fc^2^)/3'
_refine_ls_weighting_scheme calc
_refine_ls_wR_factor_gt 0.1321
_refine_ls_wR_factor_ref 0.1556
_reflns_number_gt 3982
_reflns_number_total 6728
_reflns_threshold_expression >2sigma(I)
_cod_data_source_file ic100959j_si_001_4.cif
_cod_data_source_block uklu(6)
_cod_depositor_comments
;
The following automatic conversions were performed:

'_exptl_absorpt_correction_type' value 'Multi-scan' changed to
'multi-scan' according to the built-in table from CIF Core dictionary
named 'cif_core.dic' version 2.4.1 from 2010-06-29.

Automatic conversion script
Id: cif_fix_values 1646 2011-03-28 12:23:43Z adriana 
;
_cod_database_code 4315991

loop_
_symmetry_equiv_pos_as_xyz
'x, y, z'
'-x+1/2, y+1/2, -z+1/2'
'-x, -y, -z'
'x-1/2, -y-1/2, z-1/2'

loop_
_atom_site_label
_atom_site_type_symbol
_atom_site_fract_x
_atom_site_fract_y
_atom_site_fract_z
_atom_site_U_iso_or_equiv
_atom_site_adp_type
_atom_site_occupancy
_atom_site_symmetry_multiplicity
_atom_site_calc_flag
_atom_site_refinement_flags
_atom_site_disorder_assembly
_atom_site_disorder_group
K1 K 0.22397(5) 0.03264(3) 0.78250(3) 0.02545(15) Uani 1 1 d . . .
N1 N 0.3248(2) -0.07132(12) 0.64758(13) 0.0300(5) Uani 1 1 d . . .
N2 N 0.3063(2) -0.08411(13) 0.56741(13) 0.0341(5) Uani 1 1 d . . .
C1 C 0.4314(3) -0.10348(15) 0.55238(15) 0.0307(6) Uani 1 1 d . . .
N3 N 0.5271(2) -0.10228(12) 0.61866(12) 0.0270(5) Uani 1 1 d . . .
N4 N 0.45445(19) -0.08276(11) 0.67648(12) 0.0242(4) Uani 1 1 d . . .
N5 N 0.4554(2) -0.12749(16) 0.47715(14) 0.0454(6) Uani 1 1 d . . .
C2 C 0.5947(3) -0.12509(17) 0.46420(16) 0.0383(7) Uani 1 1 d . . .
H2A H 0.6241 -0.0697 0.4622 0.046 Uiso 1 1 calc R . .
H2B H 0.6014 -0.1514 0.4127 0.046 Uiso 1 1 calc R . .
H2C H 0.6532 -0.1525 0.5089 0.046 Uiso 1 1 calc R . .
C3 C 0.3524(3) -0.1070(2) 0.40769(17) 0.0510(8) Uani 1 1 d . . .
H3A H 0.2617 -0.1184 0.4202 0.061 Uiso 1 1 calc R . .
H3B H 0.3668 -0.1384 0.3605 0.061 Uiso 1 1 calc R . .
H3C H 0.3591 -0.0504 0.3955 0.061 Uiso 1 1 calc R . .
B1 B 0.5166(3) -0.07374(16) 0.76781(17) 0.0255(6) Uani 1 1 d . . .
H1A H 0.5863 -0.1153 0.7841 0.031 Uiso 1 1 calc R . .
H1B H 0.4444 -0.0799 0.8014 0.031 Uiso 1 1 calc R . .
N6 N 0.5119(2) 0.07618(12) 0.77785(12) 0.0283(5) Uani 1 1 d . . .
N7 N 0.6001(2) 0.13604(12) 0.79391(13) 0.0294(5) Uani 1 1 d . . .
C4 C 0.7246(2) 0.10111(14) 0.80633(14) 0.0263(5) Uani 1 1 d . . .
N8 N 0.71805(18) 0.02228(11) 0.79938(12) 0.0258(5) Uani 1 1 d . . .
N9 N 0.58265(19) 0.00990(11) 0.78148(11) 0.0237(4) Uani 1 1 d . . .
N10 N 0.8457(2) 0.14123(12) 0.82326(14) 0.0363(6) Uani 1 1 d . . .
C5 C 0.8386(3) 0.22375(15) 0.84568(18) 0.0395(7) Uani 1 1 d . . .
H5A H 0.7821 0.2529 0.8013 0.047 Uiso 1 1 calc R . .
H5B H 0.9307 0.2464 0.8559 0.047 Uiso 1 1 calc R . .
H5C H 0.7982 0.2280 0.8950 0.047 Uiso 1 1 calc R . .
C6 C 0.9615(3) 0.09552(16) 0.86135(18) 0.0370(6) Uani 1 1 d . . .
H6A H 0.9311 0.0440 0.8805 0.044 Uiso 1 1 d . . .
H6B H 1.0120 0.1243 0.9083 0.044 Uiso 1 1 d . . .
H6C H 1.0233 0.0849 0.8225 0.044 Uiso 1 1 d . . .
O1 O 0.16170(19) -0.06252(11) 0.92504(11) 0.0406(5) Uani 1 1 d . . .
O2 O 0.03214(18) -0.10079(11) 0.76835(11) 0.0370(4) Uani 1 1 d . . .
O3 O -0.00837(18) 0.02229(11) 0.65557(11) 0.0379(5) Uani 1 1 d . . .
O4 O 0.14831(17) 0.16269(11) 0.68099(11) 0.0368(5) Uani 1 1 d . . .
O5 O 0.25861(17) 0.19647(11) 0.84561(11) 0.0377(5) Uani 1 1 d . . .
O6 O 0.33412(19) 0.07228(12) 0.95264(11) 0.0414(5) Uani 1 1 d . . .
C7 C 0.1131(3) -0.13968(17) 0.90415(19) 0.0475(8) Uani 1 1 d . . .
H7A H 0.0884 -0.1662 0.9525 0.057 Uiso 1 1 calc R . .
H7B H 0.1855 -0.1714 0.8855 0.057 Uiso 1 1 calc R . .
C8 C -0.0083(3) -0.13560(17) 0.83858(18) 0.0445(7) Uani 1 1 d . . .
H8A H -0.0452 -0.1896 0.8256 0.053 Uiso 1 1 calc R . .
H8B H -0.0804 -0.1030 0.8565 0.053 Uiso 1 1 calc R . .
C9 C -0.0762(3) -0.10157(18) 0.70050(18) 0.0431(7) Uani 1 1 d . . .
H9A H -0.1580 -0.0760 0.7154 0.052 Uiso 1 1 calc R . .
H9B H -0.0998 -0.1571 0.6842 0.052 Uiso 1 1 calc R . .
C10 C -0.0337(3) -0.05829(18) 0.63217(17) 0.0420(7) Uani 1 1 d . . .
H10A H 0.0499 -0.0826 0.6184 0.050 Uiso 1 1 calc R . .
H10B H -0.1065 -0.0612 0.5836 0.050 Uiso 1 1 calc R . .
C11 C 0.0227(3) 0.06938(18) 0.59057(17) 0.0444(7) Uani 1 1 d . . .
H11A H -0.0501 0.0638 0.5423 0.053 Uiso 1 1 calc R . .
H11B H 0.1099 0.0518 0.5755 0.053 Uiso 1 1 calc R . .
C12 C 0.0334(3) 0.15340(19) 0.61789(19) 0.0504(8) Uani 1 1 d . . .
H12A H 0.0432 0.1883 0.5715 0.061 Uiso 1 1 calc R . .
H12B H -0.0507 0.1690 0.6381 0.061 Uiso 1 1 calc R . .
C13 C 0.1526(3) 0.23921(16) 0.71544(19) 0.0431(7) Uani 1 1 d . . .
H13A H 0.0697 0.2483 0.7395 0.052 Uiso 1 1 calc R . .
H13B H 0.1551 0.2797 0.6727 0.052 Uiso 1 1 calc R . .
C14 C 0.2764(3) 0.24674(16) 0.77963(18) 0.0410(7) Uani 1 1 d . . .
H14A H 0.3586 0.2306 0.7577 0.049 Uiso 1 1 calc R . .
H14B H 0.2881 0.3025 0.7983 0.049 Uiso 1 1 calc R . .
C15 C 0.3651(3) 0.20542(18) 0.91342(18) 0.0452(8) Uani 1 1 d . . .
H15A H 0.3703 0.2613 0.9321 0.054 Uiso 1 1 calc R . .
H15B H 0.4536 0.1909 0.8981 0.054 Uiso 1 1 calc R . .
C16 C 0.3353(3) 0.15267(19) 0.97908(18) 0.0475(8) Uani 1 1 d . . .
H16A H 0.4058 0.1597 1.0283 0.057 Uiso 1 1 calc R . .
H16B H 0.2456 0.1665 0.9931 0.057 Uiso 1 1 calc R . .
C17 C 0.3133(3) 0.0191(2) 1.01536(17) 0.0498(8) Uani 1 1 d . . .
H17A H 0.2338 0.0365 1.0392 0.060 Uiso 1 1 calc R . .
H17B H 0.3945 0.0188 1.0590 0.060 Uiso 1 1 calc R . .
C18 C 0.2886(3) -0.06251(19) 0.98052(18) 0.0480(8) Uani 1 1 d . . .
H18A H 0.3637 -0.0778 0.9517 0.058 Uiso 1 1 calc R . .
H18B H 0.2853 -0.1014 1.0246 0.058 Uiso 1 1 calc R . .

loop_
_atom_site_aniso_label
_atom_site_aniso_U_11
_atom_site_aniso_U_22
_atom_site_aniso_U_33
_atom_site_aniso_U_23
_atom_site_aniso_U_13
_atom_site_aniso_U_12
K1 0.0230(3) 0.0264(3) 0.0270(3) 0.0004(2) 0.0045(2) -0.0002(2)
N1 0.0239(11) 0.0368(13) 0.0286(12) 0.0032(9) 0.0028(9) -0.0012(9)
N2 0.0280(11) 0.0445(14) 0.0298(12) 0.0034(10) 0.0048(10) -0.0035(10)
C1 0.0299(13) 0.0324(14) 0.0302(14) 0.0009(11) 0.0066(11) -0.0037(11)
N3 0.0260(10) 0.0280(11) 0.0283(11) 0.0008(9) 0.0083(9) 0.0019(9)
N4 0.0221(10) 0.0221(11) 0.0284(11) 0.0003(8) 0.0044(9) -0.0004(8)
N5 0.0430(14) 0.0651(17) 0.0288(13) -0.0041(11) 0.0082(11) -0.0040(12)
C2 0.0446(16) 0.0412(17) 0.0328(15) -0.0021(12) 0.0169(13) 0.0053(13)
C3 0.0450(17) 0.080(2) 0.0264(15) -0.0022(15) 0.0028(14) -0.0092(16)
B1 0.0233(13) 0.0258(15) 0.0278(15) -0.0010(11) 0.0055(12) 0.0001(11)
N6 0.0293(11) 0.0232(11) 0.0321(12) -0.0019(9) 0.0050(9) 0.0014(9)
N7 0.0269(11) 0.0266(11) 0.0351(12) -0.0016(9) 0.0070(9) -0.0008(9)
C4 0.0277(13) 0.0239(13) 0.0272(13) 0.0021(10) 0.0041(10) 0.0006(10)
N8 0.0208(9) 0.0270(12) 0.0297(11) -0.0010(8) 0.0042(9) -0.0002(8)
N9 0.0215(10) 0.0252(11) 0.0246(11) 0.0002(8) 0.0046(8) 0.0018(8)
N10 0.0281(11) 0.0241(12) 0.0547(15) 0.0020(10) 0.0015(11) -0.0025(9)
C5 0.0358(15) 0.0288(15) 0.0565(18) -0.0042(13) 0.0153(14) -0.0044(11)
C6 0.0263(13) 0.0337(15) 0.0523(18) -0.0073(13) 0.0101(13) -0.0028(11)
O1 0.0432(11) 0.0381(11) 0.0411(11) 0.0072(9) 0.0091(9) 0.0026(9)
O2 0.0339(10) 0.0386(11) 0.0408(11) -0.0081(8) 0.0133(9) -0.0104(8)
O3 0.0328(10) 0.0466(12) 0.0331(10) -0.0074(8) 0.0026(8) 0.0055(8)
O4 0.0355(10) 0.0329(11) 0.0424(11) 0.0070(8) 0.0081(9) 0.0087(8)
O5 0.0324(10) 0.0386(11) 0.0435(11) -0.0120(9) 0.0107(9) -0.0105(8)
O6 0.0407(11) 0.0562(13) 0.0284(10) -0.0027(9) 0.0087(9) -0.0087(9)
C7 0.065(2) 0.0335(17) 0.0494(18) 0.0031(13) 0.0246(16) 0.0037(14)
C8 0.0502(18) 0.0317(16) 0.058(2) -0.0020(13) 0.0287(16) -0.0106(13)
C9 0.0296(14) 0.0497(18) 0.0520(18) -0.0236(14) 0.0132(13) -0.0103(13)
C10 0.0307(14) 0.0527(18) 0.0407(17) -0.0220(14) 0.0012(13) -0.0023(13)
C11 0.0377(16) 0.060(2) 0.0323(16) -0.0003(14) -0.0033(13) 0.0117(14)
C12 0.0445(17) 0.059(2) 0.0439(18) 0.0148(15) -0.0033(15) 0.0165(15)
C13 0.0402(16) 0.0280(15) 0.064(2) 0.0101(14) 0.0179(15) 0.0045(12)
C14 0.0401(16) 0.0235(14) 0.064(2) 0.0006(13) 0.0215(15) -0.0032(12)
C15 0.0364(15) 0.0485(18) 0.0514(19) -0.0234(15) 0.0097(14) -0.0103(13)
C16 0.0403(16) 0.065(2) 0.0369(16) -0.0184(15) 0.0043(14) -0.0081(15)
C17 0.0466(17) 0.077(2) 0.0249(15) 0.0062(14) 0.0037(13) -0.0089(16)
C18 0.0479(18) 0.063(2) 0.0340(16) 0.0189(15) 0.0090(14) 0.0105(15)

loop_
_atom_type_symbol
_atom_type_description
_atom_type_scat_dispersion_real
_atom_type_scat_dispersion_imag
_atom_type_scat_source
C C 0.0033 0.0016 'International Tables Vol C Tables 4.2.6.8 and 6.1.1.4'
H H 0.0000 0.0000 'International Tables Vol C Tables 4.2.6.8 and 6.1.1.4'
B B 0.0013 0.0007 'International Tables Vol C Tables 4.2.6.8 and 6.1.1.4'
N N 0.0061 0.0033 'International Tables Vol C Tables 4.2.6.8 and 6.1.1.4'
O O 0.0106 0.0060 'International Tables Vol C Tables 4.2.6.8 and 6.1.1.4'
K K 0.2009 0.2494 'International Tables Vol C Tables 4.2.6.8 and 6.1.1.4'

loop_
_geom_angle_atom_site_label_1
_geom_angle_atom_site_label_2
_geom_angle_atom_site_label_3
_geom_angle
_geom_angle_site_symmetry_1
_geom_angle_site_symmetry_3
_geom_angle_publ_flag
O4 K1 O3 59.94(6) . . ?
O4 K1 O2 116.65(5) . . ?
O3 K1 O2 57.41(6) . . ?
O4 K1 O6 115.15(6) . . ?
O3 K1 O6 148.08(6) . . ?
O2 K1 O6 112.38(5) . . ?
O4 K1 O5 59.09(5) . . ?
O3 K1 O5 110.55(5) . . ?
O2 K1 O5 141.17(5) . . ?
O6 K1 O5 56.07(5) . . ?
O4 K1 N6 87.17(5) . . ?
O3 K1 N6 130.97(6) . . ?
O2 K1 N6 143.57(5) . . ?
O6 K1 N6 76.67(5) . . ?
O5 K1 N6 74.06(5) . . ?
O4 K1 O1 145.45(5) . . ?
O3 K1 O1 107.55(6) . . ?
O2 K1 O1 55.76(5) . . ?
O6 K1 O1 56.78(5) . . ?
O5 K1 O1 103.98(5) . . ?
N6 K1 O1 118.81(6) . . ?
O4 K1 N1 95.01(5) . . ?
O3 K1 N1 75.72(5) . . ?
O2 K1 N1 78.51(5) . . ?
O6 K1 N1 134.86(6) . . ?
O5 K1 N1 137.92(5) . . ?
N6 K1 N1 71.94(5) . . ?
O1 K1 N1 113.77(6) . . ?
O4 K1 C6 80.88(6) . 1_455 ?
O3 K1 C6 73.75(6) . 1_455 ?
O2 K1 C6 74.21(6) . 1_455 ?
O6 K1 C6 74.33(6) . 1_455 ?
O5 K1 C6 66.99(6) . 1_455 ?
N6 K1 C6 139.97(6) . 1_455 ?
O1 K1 C6 64.57(6) . 1_455 ?
N1 K1 C6 146.77(6) . 1_455 ?
O4 K1 B1 120.28(6) . . ?
O3 K1 B1 119.89(6) . . ?
O2 K1 B1 98.19(6) . . ?
O6 K1 B1 90.48(6) . . ?
O5 K1 B1 117.43(6) . . ?
N6 K1 B1 45.50(6) . . ?
O1 K1 B1 94.11(6) . . ?
N1 K1 B1 44.46(6) . . ?
C6 K1 B1 158.20(7) 1_455 . ?
N4 N1 N2 107.52(19) . . ?
N4 N1 K1 103.52(14) . . ?
N2 N1 K1 143.10(15) . . ?
N1 N2 C1 104.7(2) . . ?
N3 C1 N2 113.1(2) . . ?
N3 C1 N5 123.4(2) . . ?
N2 C1 N5 123.4(2) . . ?
C1 N3 N4 101.78(19) . . ?
N1 N4 N3 112.93(19) . . ?
N1 N4 B1 123.16(19) . . ?
N3 N4 B1 123.90(19) . . ?
C1 N5 C2 116.9(2) . . ?
C1 N5 C3 116.6(2) . . ?
C2 N5 C3 116.0(2) . . ?
N4 B1 N9 108.64(19) . . ?
N4 B1 K1 85.59(13) . . ?
N9 B1 K1 82.01(13) . . ?
N9 N6 N7 107.64(19) . . ?
N9 N6 K1 107.51(13) . . ?
N7 N6 K1 141.79(15) . . ?
N6 N7 C4 104.85(19) . . ?
N8 C4 N7 112.9(2) . . ?
N8 C4 N10 122.6(2) . . ?
N7 C4 N10 124.6(2) . . ?
C4 N8 N9 101.88(18) . . ?
N6 N9 N8 112.76(18) . . ?
N6 N9 B1 123.51(19) . . ?
N8 N9 B1 123.72(19) . . ?
C4 N10 C6 115.9(2) . . ?
C4 N10 C5 116.6(2) . . ?
C6 N10 C5 118.1(2) . . ?
N10 C6 K1 128.67(18) . 1_655 ?
C7 O1 C18 112.8(2) . . ?
C7 O1 K1 113.74(16) . . ?
C18 O1 K1 103.36(15) . . ?
C9 O2 C8 111.5(2) . . ?
C9 O2 K1 117.70(16) . . ?
C8 O2 K1 121.34(15) . . ?
C11 O3 C10 112.0(2) . . ?
C11 O3 K1 106.09(15) . . ?
C10 O3 K1 110.13(15) . . ?
C13 O4 C12 111.5(2) . . ?
C13 O4 K1 118.92(16) . . ?
C12 O4 K1 117.45(16) . . ?
C15 O5 C14 112.2(2) . . ?
C15 O5 K1 114.15(16) . . ?
C14 O5 K1 107.55(14) . . ?
C17 O6 C16 111.4(2) . . ?
C17 O6 K1 119.46(16) . . ?
C16 O6 K1 119.84(16) . . ?
O1 C7 C8 109.9(2) . . ?
O2 C8 C7 108.3(2) . . ?
O2 C9 C10 109.4(2) . . ?
O3 C10 C9 108.6(2) . . ?
O3 C11 C12 108.1(2) . . ?
O4 C12 C11 109.7(2) . . ?
O4 C13 C14 109.5(2) . . ?
O5 C14 C13 107.9(2) . . ?
O5 C15 C16 108.0(2) . . ?
O6 C16 C15 109.4(2) . . ?
O6 C17 C18 109.1(2) . . ?
O1 C18 C17 108.6(2) . . ?

loop_
_geom_bond_atom_site_label_1
_geom_bond_atom_site_label_2
_geom_bond_distance
_geom_bond_site_symmetry_2
_geom_bond_publ_flag
K1 O4 2.7911(18) . ?
K1 O3 2.8587(18) . ?
K1 O2 2.9311(18) . ?
K1 O6 2.9387(19) . ?
K1 O5 2.9510(18) . ?
K1 N6 2.973(2) . ?
K1 O1 3.0207(19) . ?
K1 N1 3.151(2) . ?
K1 C6 3.297(3) 1_455 ?
K1 B1 3.464(3) . ?
N1 N4 1.311(3) . ?
N1 N2 1.337(3) . ?
N2 C1 1.352(3) . ?
C1 N3 1.330(3) . ?
C1 N5 1.379(3) . ?
N3 N4 1.344(3) . ?
N4 B1 1.550(3) . ?
N5 C2 1.440(3) . ?
N5 C3 1.450(4) . ?
B1 N9 1.554(3) . ?
N6 N9 1.315(3) . ?
N6 N7 1.333(3) . ?
N7 C4 1.355(3) . ?
C4 N8 1.333(3) . ?
C4 N10 1.367(3) . ?
N8 N9 1.345(3) . ?
N10 C6 1.440(3) . ?
N10 C5 1.444(3) . ?
C6 K1 3.297(3) 1_655 ?
O1 C7 1.409(3) . ?
O1 C18 1.432(3) . ?
O2 C9 1.423(3) . ?
O2 C8 1.430(3) . ?
O3 C11 1.421(3) . ?
O3 C10 1.422(3) . ?
O4 C13 1.408(3) . ?
O4 C12 1.423(3) . ?
O5 C15 1.418(3) . ?
O5 C14 1.424(3) . ?
O6 C17 1.420(3) . ?
O6 C16 1.423(4) . ?
C7 C8 1.485(4) . ?
C9 C10 1.476(4) . ?
C11 C12 1.484(4) . ?
C13 C14 1.492(4) . ?
C15 C16 1.480(4) . ?
C17 C18 1.495(5) . ?

loop_
_geom_torsion_atom_site_label_1
_geom_torsion_atom_site_label_2
_geom_torsion_atom_site_label_3
_geom_torsion_atom_site_label_4
_geom_torsion
_geom_torsion_site_symmetry_1
_geom_torsion_site_symmetry_2
_geom_torsion_site_symmetry_3
_geom_torsion_site_symmetry_4
_geom_torsion_publ_flag
O4 K1 N1 N4 118.56(14) . . . . ?
O3 K1 N1 N4 175.80(14) . . . . ?
O2 K1 N1 N4 -125.23(14) . . . . ?
O6 K1 N1 N4 -15.01(17) . . . . ?
O5 K1 N1 N4 70.80(16) . . . . ?
N6 K1 N1 N4 33.19(13) . . . . ?
O1 K1 N1 N4 -81.03(14) . . . . ?
C6 K1 N1 N4 -160.44(14) 1_455 . . . ?
B1 K1 N1 N4 -10.73(12) . . . . ?
O4 K1 N1 N2 -28.1(3) . . . . ?
O3 K1 N1 N2 29.1(2) . . . . ?
O2 K1 N1 N2 88.1(3) . . . . ?
O6 K1 N1 N2 -161.7(2) . . . . ?
O5 K1 N1 N2 -75.9(3) . . . . ?
N6 K1 N1 N2 -113.5(3) . . . . ?
O1 K1 N1 N2 132.3(2) . . . . ?
C6 K1 N1 N2 52.9(3) 1_455 . . . ?
B1 K1 N1 N2 -157.4(3) . . . . ?
N4 N1 N2 C1 0.1(3) . . . . ?
K1 N1 N2 C1 146.1(2) . . . . ?
N1 N2 C1 N3 -0.9(3) . . . . ?
N1 N2 C1 N5 174.7(2) . . . . ?
N2 C1 N3 N4 1.3(3) . . . . ?
N5 C1 N3 N4 -174.3(2) . . . . ?
N2 N1 N4 N3 0.7(3) . . . . ?
K1 N1 N4 N3 -159.07(14) . . . . ?
N2 N1 N4 B1 -179.9(2) . . . . ?
K1 N1 N4 B1 20.4(2) . . . . ?
C1 N3 N4 N1 -1.2(2) . . . . ?
C1 N3 N4 B1 179.4(2) . . . . ?
N3 C1 N5 C2 -21.4(4) . . . . ?
N2 C1 N5 C2 163.4(2) . . . . ?
N3 C1 N5 C3 -165.0(3) . . . . ?
N2 C1 N5 C3 19.8(4) . . . . ?
N1 N4 B1 N9 -98.0(2) . . . . ?
N3 N4 B1 N9 81.4(3) . . . . ?
N1 N4 B1 K1 -18.0(2) . . . . ?
N3 N4 B1 K1 161.39(18) . . . . ?
O4 K1 B1 N4 -54.39(14) . . . . ?
O3 K1 B1 N4 16.14(15) . . . . ?
O2 K1 B1 N4 73.11(13) . . . . ?
O6 K1 B1 N4 -174.20(13) . . . . ?
O5 K1 B1 N4 -122.85(12) . . . . ?
N6 K1 B1 N4 -103.56(15) . . . . ?
O1 K1 B1 N4 129.08(12) . . . . ?
N1 K1 B1 N4 8.83(10) . . . . ?
C6 K1 B1 N4 140.73(16) 1_455 . . . ?
O4 K1 B1 N9 55.16(14) . . . . ?
O3 K1 B1 N9 125.68(12) . . . . ?
O2 K1 B1 N9 -177.34(12) . . . . ?
O6 K1 B1 N9 -64.65(12) . . . . ?
O5 K1 B1 N9 -13.31(14) . . . . ?
N6 K1 B1 N9 5.99(10) . . . . ?
O1 K1 B1 N9 -121.37(12) . . . . ?
N1 K1 B1 N9 118.38(15) . . . . ?
C6 K1 B1 N9 -109.72(19) 1_455 . . . ?
O4 K1 N6 N9 -146.49(14) . . . . ?
O3 K1 N6 N9 -101.48(15) . . . . ?
O2 K1 N6 N9 -12.91(19) . . . . ?
O6 K1 N6 N9 96.83(14) . . . . ?
O5 K1 N6 N9 154.89(15) . . . . ?
O1 K1 N6 N9 57.45(15) . . . . ?
N1 K1 N6 N9 -50.28(14) . . . . ?
C6 K1 N6 N9 141.30(14) 1_455 . . . ?
B1 K1 N6 N9 -7.35(13) . . . . ?
O4 K1 N6 N7 57.4(2) . . . . ?
O3 K1 N6 N7 102.4(2) . . . . ?
O2 K1 N6 N7 -169.0(2) . . . . ?
O6 K1 N6 N7 -59.3(2) . . . . ?
O5 K1 N6 N7 -1.2(2) . . . . ?
O1 K1 N6 N7 -98.7(2) . . . . ?
N1 K1 N6 N7 153.6(3) . . . . ?
C6 K1 N6 N7 -14.8(3) 1_455 . . . ?
B1 K1 N6 N7 -163.5(3) . . . . ?
N9 N6 N7 C4 0.4(2) . . . . ?
K1 N6 N7 C4 156.53(19) . . . . ?
N6 N7 C4 N8 -0.5(3) . . . . ?
N6 N7 C4 N10 178.7(2) . . . . ?
N7 C4 N8 N9 0.3(3) . . . . ?
N10 C4 N8 N9 -178.9(2) . . . . ?
N7 N6 N9 N8 -0.2(3) . . . . ?
K1 N6 N9 N8 -165.01(14) . . . . ?
N7 N6 N9 B1 178.9(2) . . . . ?
K1 N6 N9 B1 14.1(2) . . . . ?
C4 N8 N9 N6 -0.1(2) . . . . ?
C4 N8 N9 B1 -179.2(2) . . . . ?
N4 B1 N9 N6 70.9(3) . . . . ?
K1 B1 N9 N6 -11.6(2) . . . . ?
N4 B1 N9 N8 -110.0(2) . . . . ?
K1 B1 N9 N8 167.40(19) . . . . ?
N8 C4 N10 C6 -21.5(4) . . . . ?
N7 C4 N10 C6 159.4(2) . . . . ?
N8 C4 N10 C5 -167.5(2) . . . . ?
N7 C4 N10 C5 13.3(4) . . . . ?
C4 N10 C6 K1 108.0(2) . . . 1_655 ?
C5 N10 C6 K1 -106.5(2) . . . 1_655 ?
O4 K1 O1 C7 112.22(19) . . . . ?
O3 K1 O1 C7 50.07(18) . . . . ?
O2 K1 O1 C7 24.04(17) . . . . ?
O6 K1 O1 C7 -161.0(2) . . . . ?
O5 K1 O1 C7 167.33(17) . . . . ?
N6 K1 O1 C7 -113.39(18) . . . . ?
N1 K1 O1 C7 -31.69(19) . . . . ?
C6 K1 O1 C7 111.69(19) 1_455 . . . ?
B1 K1 O1 C7 -73.07(18) . . . . ?
O4 K1 O1 C18 -125.15(17) . . . . ?
O3 K1 O1 C18 172.69(16) . . . . ?
O2 K1 O1 C18 146.66(18) . . . . ?
O6 K1 O1 C18 -38.33(16) . . . . ?
O5 K1 O1 C18 -70.04(17) . . . . ?
N6 K1 O1 C18 9.23(18) . . . . ?
N1 K1 O1 C18 90.93(17) . . . . ?
C6 K1 O1 C18 -125.69(17) 1_455 . . . ?
B1 K1 O1 C18 49.55(17) . . . . ?
O4 K1 O2 C9 12.53(18) . . . . ?
O3 K1 O2 C9 2.95(16) . . . . ?
O6 K1 O2 C9 148.66(16) . . . . ?
O5 K1 O2 C9 85.49(18) . . . . ?
N6 K1 O2 C9 -113.42(18) . . . . ?
O1 K1 O2 C9 153.17(18) . . . . ?
N1 K1 O2 C9 -77.34(17) . . . . ?
C6 K1 O2 C9 83.49(17) 1_455 . . . ?
B1 K1 O2 C9 -117.42(17) . . . . ?
O4 K1 O2 C8 -131.06(18) . . . . ?
O3 K1 O2 C8 -140.6(2) . . . . ?
O6 K1 O2 C8 5.1(2) . . . . ?
O5 K1 O2 C8 -58.1(2) . . . . ?
N6 K1 O2 C8 102.99(19) . . . . ?
O1 K1 O2 C8 9.58(17) . . . . ?
N1 K1 O2 C8 139.07(19) . . . . ?
C6 K1 O2 C8 -60.10(18) 1_455 . . . ?
B1 K1 O2 C8 98.99(19) . . . . ?
O4 K1 O3 C11 33.78(15) . . . . ?
O2 K1 O3 C11 -156.12(17) . . . . ?
O6 K1 O3 C11 123.77(17) . . . . ?
O5 K1 O3 C11 65.48(16) . . . . ?
N6 K1 O3 C11 -20.92(18) . . . . ?
O1 K1 O3 C11 178.37(15) . . . . ?
N1 K1 O3 C11 -70.79(15) . . . . ?
C6 K1 O3 C11 122.51(16) 1_455 . . . ?
B1 K1 O3 C11 -76.06(16) . . . . ?
O4 K1 O3 C10 155.13(17) . . . . ?
O2 K1 O3 C10 -34.76(15) . . . . ?
O6 K1 O3 C10 -114.88(17) . . . . ?
O5 K1 O3 C10 -173.16(15) . . . . ?
N6 K1 O3 C10 100.44(17) . . . . ?
O1 K1 O3 C10 -60.27(17) . . . . ?
N1 K1 O3 C10 50.57(16) . . . . ?
C6 K1 O3 C10 -116.13(17) 1_455 . . . ?
B1 K1 O3 C10 45.30(18) . . . . ?
O3 K1 O4 C13 138.11(18) . . . . ?
O2 K1 O4 C13 128.78(17) . . . . ?
O6 K1 O4 C13 -6.15(18) . . . . ?
O5 K1 O4 C13 -6.90(16) . . . . ?
N6 K1 O4 C13 -79.99(17) . . . . ?
O1 K1 O4 C13 61.2(2) . . . . ?
N1 K1 O4 C13 -151.57(17) . . . . ?
C6 K1 O4 C13 61.67(17) 1_455 . . . ?
B1 K1 O4 C13 -112.70(17) . . . . ?
O3 K1 O4 C12 -1.23(17) . . . . ?
O2 K1 O4 C12 -10.56(19) . . . . ?
O6 K1 O4 C12 -145.49(18) . . . . ?
O5 K1 O4 C12 -146.24(19) . . . . ?
N6 K1 O4 C12 140.67(18) . . . . ?
O1 K1 O4 C12 -78.2(2) . . . . ?
N1 K1 O4 C12 69.09(18) . . . . ?
C6 K1 O4 C12 -77.67(18) 1_455 . . . ?
B1 K1 O4 C12 107.97(18) . . . . ?
O4 K1 O5 C15 -152.95(18) . . . . ?
O3 K1 O5 C15 175.04(16) . . . . ?
O2 K1 O5 C15 111.89(17) . . . . ?
O6 K1 O5 C15 27.87(16) . . . . ?
N6 K1 O5 C15 -56.57(16) . . . . ?
O1 K1 O5 C15 59.88(17) . . . . ?
N1 K1 O5 C15 -93.69(18) . . . . ?
C6 K1 O5 C15 113.98(18) 1_455 . . . ?
B1 K1 O5 C15 -42.38(18) . . . . ?
O4 K1 O5 C14 -27.72(14) . . . . ?
O3 K1 O5 C14 -59.74(15) . . . . ?
O2 K1 O5 C14 -122.89(15) . . . . ?
O6 K1 O5 C14 153.10(16) . . . . ?
N6 K1 O5 C14 68.66(15) . . . . ?
O1 K1 O5 C14 -174.89(15) . . . . ?
N1 K1 O5 C14 31.54(18) . . . . ?
C6 K1 O5 C14 -120.80(16) 1_455 . . . ?
B1 K1 O5 C14 82.85(16) . . . . ?
O4 K1 O6 C17 148.88(19) . . . . ?
O3 K1 O6 C17 75.9(2) . . . . ?
O2 K1 O6 C17 12.1(2) . . . . ?
O5 K1 O6 C17 149.7(2) . . . . ?
N6 K1 O6 C17 -130.8(2) . . . . ?
O1 K1 O6 C17 7.60(19) . . . . ?
N1 K1 O6 C17 -84.0(2) . . . . ?
C6 K1 O6 C17 77.2(2) 1_455 . . . ?
B1 K1 O6 C17 -87.0(2) . . . . ?
O4 K1 O6 C16 5.0(2) . . . . ?
O3 K1 O6 C16 -68.0(2) . . . . ?
O2 K1 O6 C16 -131.82(18) . . . . ?
O5 K1 O6 C16 5.78(17) . . . . ?
N6 K1 O6 C16 85.37(18) . . . . ?
O1 K1 O6 C16 -136.3(2) . . . . ?
N1 K1 O6 C16 132.12(18) . . . . ?
C6 K1 O6 C16 -66.73(18) 1_455 . . . ?
B1 K1 O6 C16 129.12(19) . . . . ?
C18 O1 C7 C8 -172.5(2) . . . . ?
K1 O1 C7 C8 -55.3(3) . . . . ?
C9 O2 C8 C7 174.6(2) . . . . ?
K1 O2 C8 C7 -39.8(3) . . . . ?
O1 C7 C8 O2 62.2(3) . . . . ?
C8 O2 C9 C10 174.6(2) . . . . ?
K1 O2 C9 C10 27.6(3) . . . . ?
C11 O3 C10 C9 -175.3(2) . . . . ?
K1 O3 C10 C9 66.9(2) . . . . ?
O2 C9 C10 O3 -62.9(3) . . . . ?
C10 O3 C11 C12 174.3(2) . . . . ?
K1 O3 C11 C12 -65.6(2) . . . . ?
C13 O4 C12 C11 -172.8(2) . . . . ?
K1 O4 C12 C11 -30.6(3) . . . . ?
O3 C11 C12 O4 66.6(3) . . . . ?
C12 O4 C13 C14 -178.6(2) . . . . ?
K1 O4 C13 C14 39.9(3) . . . . ?
C15 O5 C14 C13 -174.0(2) . . . . ?
K1 O5 C14 C13 59.6(2) . . . . ?
O4 C13 C14 O5 -68.5(3) . . . . ?
C14 O5 C15 C16 178.5(2) . . . . ?
K1 O5 C15 C16 -58.8(2) . . . . ?
C17 O6 C16 C15 176.8(2) . . . . ?
K1 O6 C16 C15 -36.6(3) . . . . ?
O5 C15 C16 O6 62.3(3) . . . . ?
C16 O6 C17 C18 170.2(2) . . . . ?
K1 O6 C17 C18 23.6(3) . . . . ?
C7 O1 C18 C17 -165.5(2) . . . . ?
K1 O1 C18 C17 71.3(2) . . . . ?
O6 C17 C18 O1 -66.6(3) . . . . ?
